data_7212456
loop_
_publ_author_name
'Chen, Shui-Sheng'
'Bai, Zheng-Shuai'
'Fan, Jian'
'Lv, Gao-Chao'
'Su, Zhi'
'Chen, Man-Sheng'
'Sun, Wei-Yin'

_publ_section_title
;
 Synthesis and characterization of metal complexes with a mixed
 4-imidazole-containing ligand and a variety of multi-carboxylic acids
;
_journal_issue 10
_journal_name_full CrystEngComm
_journal_page_first 3091
_journal_paper_doi 10.1039/c000373e
_journal_volume 12
_journal_year 2010
_chemical_formula_moiety 'C26 H18 N4 Ni O6'
_chemical_formula_sum 'C26 H18 N4 Ni O6'
_chemical_formula_weight 541.15
_chemical_name_systematic
;
?
;
_space_group_IT_number 14
_symmetry_cell_setting monoclinic
_symmetry_space_group_name_Hall '-P 2yn'
_symmetry_space_group_name_H-M 'P 1 21/n 1'
_atom_sites_solution_hydrogens geom
_atom_sites_solution_primary direct
_atom_sites_solution_secondary difmap
_audit_creation_method SHELXL-97
_cell_angle_alpha 90.00
_cell_angle_beta 95.040(8)
_cell_angle_gamma 90.00
_cell_formula_units_Z 4
_cell_length_a 10.563(2)
_cell_length_b 22.256(5)
_cell_length_c 10.562(2)
_cell_measurement_reflns_used 3489
_cell_measurement_temperature 293(2)
_cell_measurement_theta_max 25.99
_cell_measurement_theta_min 2.61
_cell_volume 2473.4(9)
_computing_cell_refinement 'Bruker SMART'
_computing_data_collection 'Bruker SMART'
_computing_data_reduction 'Bruker SAINT'
_computing_molecular_graphics 'Bruker SHELXTL'
_computing_publication_material 'Bruker SHELXTL'
_computing_structure_refinement 'SHELXL-97 (Sheldrick, 1997)'
_computing_structure_solution 'SHELXS-97 (Sheldrick, 1990)'
_diffrn_ambient_temperature 293(2)
_diffrn_measured_fraction_theta_full 0.999
_diffrn_measured_fraction_theta_max 0.999
_diffrn_measurement_device_type 'Bruker Smart Apex CCD'
_diffrn_measurement_method 'phi and omega scans'
_diffrn_radiation_monochromator graphite
_diffrn_radiation_source 'fine-focus sealed tube'
_diffrn_radiation_type MoK\a
_diffrn_radiation_wavelength 0.71073
_diffrn_reflns_av_R_equivalents 0.1201
_diffrn_reflns_av_sigmaI/netI 0.0891
_diffrn_reflns_limit_h_max 12
_diffrn_reflns_limit_h_min -11
_diffrn_reflns_limit_k_max 26
_diffrn_reflns_limit_k_min -21
_diffrn_reflns_limit_l_max 12
_diffrn_reflns_limit_l_min -12
_diffrn_reflns_number 12294
_diffrn_reflns_theta_full 25.10
_diffrn_reflns_theta_max 25.10
_diffrn_reflns_theta_min 2.14
_exptl_absorpt_coefficient_mu 0.833
_exptl_absorpt_correction_T_max 0.9066
_exptl_absorpt_correction_T_min 0.8645
_exptl_absorpt_correction_type multi-scan
_exptl_absorpt_process_details 'SADABS; Bruker, 2000'
_exptl_crystal_colour green
_exptl_crystal_density_diffrn 1.453
_exptl_crystal_density_method 'not measured'
_exptl_crystal_description block
_exptl_crystal_F_000 1112
_exptl_crystal_size_max 0.18
_exptl_crystal_size_mid 0.16
_exptl_crystal_size_min 0.12
_refine_diff_density_max 1.096
_refine_diff_density_min -0.590
_refine_diff_density_rms 0.097
_refine_ls_extinction_method none
_refine_ls_goodness_of_fit_ref 1.033
_refine_ls_hydrogen_treatment constr
_refine_ls_matrix_type full
_refine_ls_number_parameters 334
_refine_ls_number_reflns 4406
_refine_ls_number_restraints 0
_refine_ls_restrained_S_all 1.033
_refine_ls_R_factor_all 0.0689
_refine_ls_R_factor_gt 0.0566
_refine_ls_shift/su_max 0.000
_refine_ls_shift/su_mean 0.000
_refine_ls_structure_factor_coef Fsqd
_refine_ls_weighting_details 'calc w=1/[\s^2^(Fo^2^)+(0.0801P)^2^+0.0000P] where P=(Fo^2^+2Fc^2^)/3'
_refine_ls_weighting_scheme calc
_refine_ls_wR_factor_gt 0.1524
_refine_ls_wR_factor_ref 0.1588
_reflns_number_gt 3495
_reflns_number_total 4406
_reflns_threshold_expression >2sigma(I)
_cod_data_source_file c000373e.txt
_cod_data_source_block 4
_cod_depositor_comments
;
The following automatic conversions were performed:

'_symmetry_cell_setting' value 'Monoclinic' changed to 'monoclinic'
according to /home/saulius/struct/CIF-dictionaries/cif_core.dic
dictionary named 'cif_core.dic' version 2.4.2 from 2011-04-26.

Automatic conversion script
Id: cif_fix_values 1891 2012-01-12 08:04:46Z andrius 
;
_cod_original_cell_volume 2473.4(10)
_cod_original_sg_symbol_Hall '-P 2yn '
_cod_original_sg_symbol_H-M 'P21/n '
_cod_database_code 7212456

loop_
_symmetry_equiv_pos_as_xyz
'x, y, z'
'-x+1/2, y+1/2, -z+1/2'
'-x, -y, -z'
'x-1/2, -y-1/2, z-1/2'

loop_
_atom_site_label
_atom_site_type_symbol
_atom_site_fract_x
_atom_site_fract_y
_atom_site_fract_z
_atom_site_U_iso_or_equiv
_atom_site_adp_type
_atom_site_occupancy
_atom_site_symmetry_multiplicity
_atom_site_calc_flag
_atom_site_refinement_flags
Ni1 Ni 0.70024(4) 0.238935(19) 0.18566(4) 0.02688(19) Uani 1 1 d .
C1 C 0.9504(4) 0.00271(16) 0.3751(4) 0.0348(9) Uani 1 1 d .
H1 H 0.9174 0.0039 0.2906 0.042 Uiso 1 1 calc R
C2 C 0.9689(3) 0.05543(15) 0.4422(3) 0.0302(8) Uani 1 1 d .
C3 C 1.0195(4) 0.05184(17) 0.5679(4) 0.0380(10) Uani 1 1 d .
H3 H 1.0335 0.0870 0.6146 0.046 Uiso 1 1 calc R
C4 C 0.9333(4) 0.11305(16) 0.3838(4) 0.0346(9) Uani 1 1 d .
C5 C 0.8453(3) 0.12831(15) 0.2881(4) 0.0320(9) Uani 1 1 d .
H5 H 0.7931 0.1010 0.2418 0.038 Uiso 1 1 calc R
C6 C 0.9285(5) 0.21014(18) 0.3519(5) 0.0639(16) Uani 1 1 d .
H6 H 0.9471 0.2508 0.3611 0.077 Uiso 1 1 calc R
C7 C 0.8804(4) 0.48997(17) 0.0347(4) 0.0484(12) Uani 1 1 d .
H7 H 0.7986 0.4839 0.0584 0.058 Uiso 1 1 calc R
C8 C 0.9555(4) 0.44093(16) 0.0142(4) 0.0356(9) Uani 1 1 d .
C9 C 1.0764(4) 0.45167(17) -0.0208(5) 0.0486(12) Uani 1 1 d .
H9 H 1.1294 0.4195 -0.0352 0.058 Uiso 1 1 calc R
C10 C 0.9070(4) 0.37954(16) 0.0305(4) 0.0347(9) Uani 1 1 d .
C11 C 0.8261(3) 0.35717(16) 0.1114(4) 0.0333(9) Uani 1 1 d .
H11 H 0.7877 0.3797 0.1716 0.040 Uiso 1 1 calc R
C12 C 0.8774(4) 0.28354(17) -0.0007(4) 0.0466(11) Uani 1 1 d .
H12 H 0.8830 0.2453 -0.0354 0.056 Uiso 1 1 calc R
C13 C 0.5529(3) 0.15731(15) 0.1195(4) 0.0306(8) Uani 1 1 d .
C14 C 0.4626(3) 0.10880(16) 0.0748(4) 0.0318(9) Uani 1 1 d .
C15 C 0.4527(3) 0.08991(17) -0.0490(4) 0.0371(9) Uani 1 1 d .
H15 H 0.5006 0.1089 -0.1071 0.045 Uiso 1 1 calc R
C16 C 0.3723(4) 0.04280(18) -0.0897(4) 0.0390(9) Uani 1 1 d .
H16 H 0.3682 0.0295 -0.1734 0.047 Uiso 1 1 calc R
C17 C 0.2987(3) 0.01620(17) -0.0035(4) 0.0357(9) Uani 1 1 d .
C18 C 0.3032(4) 0.03568(18) 0.1203(4) 0.0421(10) Uani 1 1 d .
H18 H 0.2518 0.0184 0.1774 0.051 Uiso 1 1 calc R
C19 C 0.3862(4) 0.08162(18) 0.1577(4) 0.0392(10) Uani 1 1 d .
H19 H 0.3908 0.0947 0.2416 0.047 Uiso 1 1 calc R
C20 C 0.1479(4) -0.06466(17) 0.0176(4) 0.0407(10) Uani 1 1 d .
C21 C 0.0254(4) -0.07626(18) -0.0303(4) 0.0423(10) Uani 1 1 d .
H21 H -0.0084 -0.0571 -0.1039 0.051 Uiso 1 1 calc R
C22 C -0.0475(4) -0.11650(17) 0.0311(4) 0.0386(10) Uani 1 1 d .
H22 H -0.1296 -0.1254 -0.0028 0.046 Uiso 1 1 calc R
C23 C 0.0005(4) -0.14349(16) 0.1420(4) 0.0333(9) Uani 1 1 d .
C24 C 0.1259(4) -0.13193(18) 0.1881(4) 0.0415(10) Uani 1 1 d .
H24 H 0.1596 -0.1506 0.2623 0.050 Uiso 1 1 calc R
C25 C 0.2003(4) -0.09319(19) 0.1249(4) 0.0447(10) Uani 1 1 d .
H25 H 0.2846 -0.0865 0.1545 0.054 Uiso 1 1 calc R
C26 C -0.0786(4) -0.18493(16) 0.2108(4) 0.0340(9) Uani 1 1 d .
N1 N 0.8086(3) 0.29663(12) 0.0921(3) 0.0329(7) Uani 1 1 d .
N2 N 0.9391(3) 0.33166(14) -0.0400(3) 0.0466(9) Uani 1 1 d .
H2 H 0.9899 0.3322 -0.0993 0.056 Uiso 1 1 calc R
N3 N 0.8433(3) 0.18854(13) 0.2688(3) 0.0333(7) Uani 1 1 d .
N4 N 0.9864(4) 0.16679(15) 0.4230(4) 0.0681(14) Uani 1 1 d .
H4 H 1.0463 0.1718 0.4827 0.082 Uiso 1 1 calc R
O1 O 0.5639(2) 0.17258(11) 0.2351(2) 0.0354(6) Uani 1 1 d .
O2 O 0.6203(2) 0.18240(11) 0.0424(2) 0.0373(6) Uani 1 1 d .
O3 O -0.1817(2) -0.20526(11) 0.1574(3) 0.0375(6) Uani 1 1 d .
O4 O -0.0441(3) -0.20026(11) 0.3230(3) 0.0391(7) Uani 1 1 d .
O5 O 0.2166(3) -0.02746(13) -0.0558(3) 0.0525(8) Uani 1 1 d .
O1W O 0.7607(11) 0.2433(5) 0.5979(9) 0.296(6) Uani 1 1 d .

loop_
_atom_site_aniso_label
_atom_site_aniso_U_11
_atom_site_aniso_U_22
_atom_site_aniso_U_33
_atom_site_aniso_U_23
_atom_site_aniso_U_13
_atom_site_aniso_U_12
Ni1 0.0287(3) 0.0176(3) 0.0347(3) 0.00215(19) 0.0048(2) -0.00004(17)
C1 0.041(2) 0.028(2) 0.034(2) 0.0002(17) -0.0046(17) 0.0013(16)
C2 0.029(2) 0.0230(19) 0.039(2) -0.0001(16) 0.0035(16) 0.0010(14)
C3 0.046(2) 0.024(2) 0.042(2) -0.0050(17) -0.0034(19) 0.0036(17)
C4 0.040(2) 0.023(2) 0.040(2) 0.0019(17) -0.0041(17) 0.0005(16)
C5 0.032(2) 0.023(2) 0.040(2) -0.0029(16) 0.0000(16) 0.0024(15)
C6 0.085(4) 0.019(2) 0.080(4) 0.010(2) -0.034(3) -0.007(2)
C7 0.040(2) 0.026(2) 0.083(3) 0.001(2) 0.028(2) -0.0043(18)
C8 0.041(2) 0.024(2) 0.044(2) -0.0003(17) 0.0120(18) -0.0081(16)
C9 0.041(2) 0.023(2) 0.085(3) -0.001(2) 0.025(2) 0.0011(17)
C10 0.038(2) 0.0199(19) 0.047(2) 0.0002(17) 0.0111(18) -0.0027(16)
C11 0.036(2) 0.0208(19) 0.045(2) -0.0022(17) 0.0115(17) -0.0028(15)
C12 0.063(3) 0.020(2) 0.061(3) -0.001(2) 0.033(2) -0.0064(19)
C13 0.028(2) 0.024(2) 0.040(2) 0.0030(17) 0.0063(16) 0.0040(15)
C14 0.028(2) 0.026(2) 0.041(2) 0.0015(17) 0.0051(16) -0.0024(15)
C15 0.032(2) 0.034(2) 0.047(2) 0.0054(19) 0.0117(18) -0.0074(17)
C16 0.039(2) 0.040(2) 0.038(2) -0.0024(19) 0.0050(18) -0.0081(18)
C17 0.032(2) 0.031(2) 0.044(2) 0.0011(18) 0.0035(17) -0.0123(16)
C18 0.036(2) 0.045(3) 0.046(2) -0.001(2) 0.0109(19) -0.0176(18)
C19 0.038(2) 0.039(2) 0.041(2) -0.0031(19) 0.0057(18) -0.0084(18)
C20 0.045(2) 0.033(2) 0.046(2) -0.0053(19) 0.0153(19) -0.0174(18)
C21 0.042(2) 0.040(2) 0.045(2) 0.003(2) 0.0025(19) -0.0120(18)
C22 0.034(2) 0.034(2) 0.048(2) -0.0019(19) 0.0031(18) -0.0095(17)
C23 0.038(2) 0.0193(19) 0.044(2) -0.0058(17) 0.0099(17) -0.0024(16)
C24 0.035(2) 0.040(2) 0.049(3) 0.001(2) 0.0020(19) -0.0046(18)
C25 0.030(2) 0.046(3) 0.058(3) 0.001(2) 0.0004(19) -0.0108(18)
C26 0.037(2) 0.0214(19) 0.044(2) -0.0042(17) 0.0114(18) 0.0024(16)
N1 0.0398(18) 0.0170(16) 0.0430(19) 0.0018(14) 0.0099(15) -0.0029(13)
N2 0.059(2) 0.0282(19) 0.058(2) -0.0012(17) 0.0332(18) -0.0033(16)
N3 0.0380(18) 0.0211(16) 0.0396(18) 0.0002(14) -0.0040(15) -0.0002(13)
N4 0.089(3) 0.0244(19) 0.081(3) 0.005(2) -0.050(3) -0.0048(19)
O1 0.0356(15) 0.0310(15) 0.0404(16) 0.0013(12) 0.0088(12) -0.0052(11)
O2 0.0387(15) 0.0323(15) 0.0415(16) 0.0008(12) 0.0073(12) -0.0130(12)
O3 0.0345(15) 0.0303(15) 0.0476(16) 0.0043(12) 0.0031(12) -0.0078(11)
O4 0.0468(17) 0.0294(15) 0.0414(17) 0.0012(12) 0.0061(13) -0.0084(12)
O5 0.056(2) 0.057(2) 0.0449(17) -0.0039(15) 0.0082(14) -0.0350(16)
O1W 0.277(12) 0.402(13) 0.210(10) 0.124(9) 0.024(9) 0.060(10)

loop_
_atom_type_symbol
_atom_type_description
_atom_type_scat_dispersion_real
_atom_type_scat_dispersion_imag
_atom_type_scat_source
C C 0.0033 0.0016 'International Tables Vol C Tables 4.2.6.8 and 6.1.1.4'
H H 0.0000 0.0000 'International Tables Vol C Tables 4.2.6.8 and 6.1.1.4'
N N 0.0061 0.0033 'International Tables Vol C Tables 4.2.6.8 and 6.1.1.4'
O O 0.0106 0.0060 'International Tables Vol C Tables 4.2.6.8 and 6.1.1.4'
Ni Ni 0.3393 1.1124 'International Tables Vol C Tables 4.2.6.8 and 6.1.1.4'

loop_
_geom_angle_atom_site_label_1
_geom_angle_atom_site_label_2
_geom_angle_atom_site_label_3
_geom_angle
_geom_angle_site_symmetry_1
_geom_angle_site_symmetry_3
N3 Ni1 N1 97.48(13) . .
N3 Ni1 O2 102.69(11) . .
N1 Ni1 O2 103.73(11) . .
N3 Ni1 O3 95.95(11) . 2
N1 Ni1 O3 96.08(11) . 2
O2 Ni1 O3 150.57(11) . 2
N3 Ni1 O4 156.74(12) . 2
N1 Ni1 O4 92.58(11) . 2
O2 Ni1 O4 95.14(10) . 2
O3 Ni1 O4 62.03(10) 2 2
N3 Ni1 O1 90.25(11) . .
N1 Ni1 O1 164.94(11) . .
O2 Ni1 O1 61.79(10) . .
O3 Ni1 O1 95.94(10) 2 .
O4 Ni1 O1 85.09(10) 2 .
N3 Ni1 C26 126.42(13) . 2
N1 Ni1 C26 96.91(12) . 2
O2 Ni1 C26 123.18(12) . 2
O3 Ni1 C26 31.21(11) 2 2
O4 Ni1 C26 30.92(11) 2 2
O1 Ni1 C26 88.74(11) . 2
C2 C1 C3 120.6(3) . 3_756
C2 C1 H1 119.7 . .
C3 C1 H1 119.7 3_756 .
C1 C2 C3 117.9(3) . .
C1 C2 C4 120.8(3) . .
C3 C2 C4 121.2(3) . .
C1 C3 C2 121.5(3) 3_756 .
C1 C3 H3 119.3 3_756 .
C2 C3 H3 119.3 . .
C5 C4 N4 104.0(3) . .
C5 C4 C2 132.1(3) . .
N4 C4 C2 123.8(3) . .
C4 C5 N3 111.2(3) . .
C4 C5 H5 124.4 . .
N3 C5 H5 124.4 . .
N3 C6 N4 111.7(4) . .
N3 C6 H6 124.1 . .
N4 C6 H6 124.1 . .
C8 C7 C9 121.7(4) . 3_765
C8 C7 H7 119.2 . .
C9 C7 H7 119.2 3_765 .
C7 C8 C9 117.6(4) . .
C7 C8 C10 120.3(4) . .
C9 C8 C10 122.0(4) . .
C8 C9 C7 120.7(4) . 3_765
C8 C9 H9 119.6 . .
C7 C9 H9 119.6 3_765 .
C11 C10 N2 105.0(3) . .
C11 C10 C8 131.2(4) . .
N2 C10 C8 123.8(4) . .
C10 C11 N1 110.5(3) . .
C10 C11 H11 124.7 . .
N1 C11 H11 124.7 . .
N1 C12 N2 111.9(3) . .
N1 C12 H12 124.0 . .
N2 C12 H12 124.0 . .
O2 C13 O1 119.8(3) . .
O2 C13 C14 120.0(3) . .
O1 C13 C14 120.3(3) . .
C15 C14 C19 118.1(3) . .
C15 C14 C13 121.2(3) . .
C19 C14 C13 120.6(3) . .
C14 C15 C16 121.3(4) . .
C14 C15 H15 119.4 . .
C16 C15 H15 119.4 . .
C17 C16 C15 118.9(4) . .
C17 C16 H16 120.6 . .
C15 C16 H16 120.6 . .
C18 C17 C16 121.1(3) . .
C18 C17 O5 124.7(3) . .
C16 C17 O5 114.0(3) . .
C17 C18 C19 118.2(4) . .
C17 C18 H18 120.9 . .
C19 C18 H18 120.9 . .
C14 C19 C18 122.3(4) . .
C14 C19 H19 118.8 . .
C18 C19 H19 118.8 . .
C21 C20 C25 121.1(4) . .
C21 C20 O5 115.5(4) . .
C25 C20 O5 123.2(4) . .
C20 C21 C22 119.8(4) . .
C20 C21 H21 120.1 . .
C22 C21 H21 120.1 . .
C23 C22 C21 120.4(4) . .
C23 C22 H22 119.8 . .
C21 C22 H22 119.8 . .
C22 C23 C24 119.0(4) . .
C22 C23 C26 120.7(4) . .
C24 C23 C26 120.3(4) . .
C25 C24 C23 120.7(4) . .
C25 C24 H24 119.6 . .
C23 C24 H24 119.6 . .
C20 C25 C24 118.9(4) . .
C20 C25 H25 120.5 . .
C24 C25 H25 120.5 . .
O4 C26 O3 119.4(4) . .
O4 C26 C23 120.3(3) . .
O3 C26 C23 120.4(4) . .
O4 C26 Ni1 60.64(19) . 2_545
O3 C26 Ni1 59.03(19) . 2_545
C23 C26 Ni1 174.7(3) . 2_545
C12 N1 C11 104.8(3) . .
C12 N1 Ni1 126.8(3) . .
C11 N1 Ni1 128.4(3) . .
C12 N2 C10 107.8(3) . .
C12 N2 H2 126.1 . .
C10 N2 H2 126.1 . .
C6 N3 C5 105.3(3) . .
C6 N3 Ni1 122.5(3) . .
C5 N3 Ni1 128.0(2) . .
C6 N4 C4 107.7(3) . .
C6 N4 H4 126.1 . .
C4 N4 H4 126.1 . .
C13 O1 Ni1 87.6(2) . .
C13 O2 Ni1 90.8(2) . .
C26 O3 Ni1 89.8(2) . 2_545
C26 O4 Ni1 88.4(2) . 2_545
C20 O5 C17 122.5(3) . .

loop_
_geom_bond_atom_site_label_1
_geom_bond_atom_site_label_2
_geom_bond_distance
_geom_bond_site_symmetry_2
Ni1 N3 2.020(3) .
Ni1 N1 2.033(3) .
Ni1 O2 2.088(3) .
Ni1 O3 2.094(3) 2
Ni1 O4 2.129(3) 2
Ni1 O1 2.158(2) .
Ni1 C26 2.442(4) 2
C1 C2 1.376(5) .
C1 C3 1.380(5) 3_756
C1 H1 0.9300 .
C2 C3 1.389(5) .
C2 C4 1.458(5) .
C3 C1 1.380(5) 3_756
C3 H3 0.9300 .
C4 C5 1.354(5) .
C4 N4 1.370(5) .
C5 N3 1.356(4) .
C5 H5 0.9300 .
C6 N3 1.293(5) .
C6 N4 1.338(5) .
C6 H6 0.9300 .
C7 C8 1.378(5) .
C7 C9 1.389(5) 3_765
C7 H7 0.9300 .
C8 C9 1.381(5) .
C8 C10 1.474(5) .
C9 C7 1.389(5) 3_765
C9 H9 0.9300 .
C10 C11 1.355(5) .
C10 N2 1.360(5) .
C11 N1 1.373(4) .
C11 H11 0.9300 .
C12 N1 1.303(5) .
C12 N2 1.338(5) .
C12 H12 0.9300 .
C13 O2 1.259(4) .
C13 O1 1.263(4) .
C13 C14 1.490(5) .
C14 C15 1.369(5) .
C14 C19 1.381(5) .
C15 C16 1.393(5) .
C15 H15 0.9300 .
C16 C17 1.381(5) .
C16 H16 0.9300 .
C17 C18 1.375(5) .
C17 O5 1.384(4) .
C18 C19 1.381(5) .
C18 H18 0.9300 .
C19 H19 0.9300 .
C20 C21 1.372(6) .
C20 C25 1.372(6) .
C20 O5 1.383(5) .
C21 C22 1.379(5) .
C21 H21 0.9300 .
C22 C23 1.374(5) .
C22 H22 0.9300 .
C23 C24 1.394(5) .
C23 C26 1.477(5) .
C24 C25 1.378(5) .
C24 H24 0.9300 .
C25 H25 0.9300 .
C26 O4 1.255(5) .
C26 O3 1.265(4) .
C26 Ni1 2.442(4) 2_545
N2 H2 0.8600 .
N4 H4 0.8600 .
O3 Ni1 2.094(3) 2_545
O4 Ni1 2.129(3) 2_545

loop_
_geom_torsion_atom_site_label_1
_geom_torsion_atom_site_label_2
_geom_torsion_atom_site_label_3
_geom_torsion_atom_site_label_4
_geom_torsion
_geom_torsion_site_symmetry_1
_geom_torsion_site_symmetry_4
C3 C1 C2 C3 0.6(6) 3_756 .
C3 C1 C2 C4 -177.9(4) 3_756 .
C1 C2 C3 C1 -0.6(6) . 3_756
C4 C2 C3 C1 177.8(4) . 3_756
C1 C2 C4 C5 26.3(7) . .
C3 C2 C4 C5 -152.1(4) . .
C1 C2 C4 N4 -155.9(4) . .
C3 C2 C4 N4 25.7(6) . .
N4 C4 C5 N3 -0.2(5) . .
C2 C4 C5 N3 178.0(4) . .
C9 C7 C8 C9 0.1(8) 3_765 .
C9 C7 C8 C10 179.6(4) 3_765 .
C7 C8 C9 C7 -0.1(8) . 3_765
C10 C8 C9 C7 -179.6(4) . 3_765
C7 C8 C10 C11 -33.0(7) . .
C9 C8 C10 C11 146.5(5) . .
C7 C8 C10 N2 146.8(4) . .
C9 C8 C10 N2 -33.6(6) . .
N2 C10 C11 N1 0.3(4) . .
C8 C10 C11 N1 -179.8(4) . .
O2 C13 C14 C15 1.1(6) . .
O1 C13 C14 C15 -177.4(3) . .
O2 C13 C14 C19 -178.8(3) . .
O1 C13 C14 C19 2.7(5) . .
C19 C14 C15 C16 -2.8(6) . .
C13 C14 C15 C16 177.2(3) . .
C14 C15 C16 C17 2.0(6) . .
C15 C16 C17 C18 0.4(6) . .
C15 C16 C17 O5 176.1(3) . .
C16 C17 C18 C19 -1.8(6) . .
O5 C17 C18 C19 -177.1(4) . .
C15 C14 C19 C18 1.4(6) . .
C13 C14 C19 C18 -178.7(4) . .
C17 C18 C19 C14 0.9(6) . .
C25 C20 C21 C22 1.0(7) . .
O5 C20 C21 C22 175.0(4) . .
C20 C21 C22 C23 2.1(6) . .
C21 C22 C23 C24 -3.2(6) . .
C21 C22 C23 C26 177.8(4) . .
C22 C23 C24 C25 1.2(6) . .
C26 C23 C24 C25 -179.8(4) . .
C21 C20 C25 C24 -3.0(7) . .
O5 C20 C25 C24 -176.6(4) . .
C23 C24 C25 C20 1.9(6) . .
C22 C23 C26 O4 -166.2(3) . .
C24 C23 C26 O4 14.8(6) . .
C22 C23 C26 O3 13.7(6) . .
C24 C23 C26 O3 -165.3(4) . .
N2 C12 N1 C11 1.1(5) . .
N2 C12 N1 Ni1 -179.0(3) . .
C10 C11 N1 C12 -0.8(5) . .
C10 C11 N1 Ni1 179.2(3) . .
N3 Ni1 N1 C12 66.2(4) . .
O2 Ni1 N1 C12 -38.9(4) . .
O3 Ni1 N1 C12 163.0(4) 2 .
O4 Ni1 N1 C12 -134.8(4) 2 .
O1 Ni1 N1 C12 -54.2(6) . .
C26 Ni1 N1 C12 -165.6(4) 2 .
N3 Ni1 N1 C11 -113.8(3) . .
O2 Ni1 N1 C11 141.1(3) . .
O3 Ni1 N1 C11 -17.0(3) 2 .
O4 Ni1 N1 C11 45.1(3) 2 .
O1 Ni1 N1 C11 125.8(4) . .
C26 Ni1 N1 C11 14.4(3) 2 .
N1 C12 N2 C10 -0.9(5) . .
C11 C10 N2 C12 0.3(5) . .
C8 C10 N2 C12 -179.5(4) . .
N4 C6 N3 C5 0.7(6) . .
N4 C6 N3 Ni1 159.5(4) . .
C4 C5 N3 C6 -0.3(5) . .
C4 C5 N3 Ni1 -157.6(3) . .
N1 Ni1 N3 C6 64.3(4) . .
O2 Ni1 N3 C6 170.2(4) . .
O3 Ni1 N3 C6 -32.7(4) 2 .
O4 Ni1 N3 C6 -50.6(5) 2 .
O1 Ni1 N3 C6 -128.7(4) . .
C26 Ni1 N3 C6 -40.1(4) 2 .
N1 Ni1 N3 C5 -142.0(3) . .
O2 Ni1 N3 C5 -36.0(4) . .
O3 Ni1 N3 C5 121.1(3) 2 .
O4 Ni1 N3 C5 103.1(4) 2 .
O1 Ni1 N3 C5 25.1(3) . .
C26 Ni1 N3 C5 113.7(3) 2 .
N3 C6 N4 C4 -0.8(7) . .
C5 C4 N4 C6 0.6(6) . .
C2 C4 N4 C6 -177.8(4) . .
O2 C13 O1 Ni1 2.6(3) . .
C14 C13 O1 Ni1 -178.8(3) . .
N3 Ni1 O1 C13 -105.9(2) . .
N1 Ni1 O1 C13 15.3(5) . .
O2 Ni1 O1 C13 -1.6(2) . .
O3 Ni1 O1 C13 158.1(2) 2 .
O4 Ni1 O1 C13 97.0(2) 2 .
C26 Ni1 O1 C13 127.7(2) 2 .
O1 C13 O2 Ni1 -2.7(3) . .
C14 C13 O2 Ni1 178.7(3) . .
N3 Ni1 O2 C13 84.9(2) . .
N1 Ni1 O2 C13 -174.0(2) . .
O3 Ni1 O2 C13 -43.1(3) 2 .
O4 Ni1 O2 C13 -80.0(2) 2 .
O1 Ni1 O2 C13 1.6(2) . .
C26 Ni1 O2 C13 -66.0(2) 2 .
O4 C26 O3 Ni1 -6.2(4) . 2_545
C23 C26 O3 Ni1 173.9(3) . 2_545
O3 C26 O4 Ni1 6.1(3) . 2_545
C23 C26 O4 Ni1 -174.0(3) . 2_545
C21 C20 O5 C17 140.2(4) . .
C25 C20 O5 C17 -45.9(6) . .
C18 C17 O5 C20 -13.4(6) . .
C16 C17 O5 C20 171.1(4) . .
